data_4322898
loop_
_publ_author_name
'Roger Schibli'
'Roger Alberto'
'Ulrich Abram'
'Sonja Abram'
'Andr\'e Egli'
'P. August Schubiger'
'Thomas A. Kaden'

_publ_section_title
;
 Structural and 99Tc NMR Investigations of Complexes with fac-[Tc(CO)3]+
 Moieties and Macrocyclic Thioethers of Various Ring Sizes: Synthesis and
 X-ray Structure of the Complexes fac-[Tc(9-ane-S3)(CO)3]Br,
 fac-[Tc2(tosylate)2(18-ane-S6)(CO)6], and
 fac-[Tc2(20-ane-S6-OH)(CO)6][tosylate]2
;
_journal_name_full 'Inorganic Chemistry'
_journal_page_first 3509
_journal_page_last 3516
_journal_paper_doi 10.1021/ic980112f
_journal_volume 37
_journal_year 1998
_chemical_formula_moiety '[Tc2(CO)6(20ane-S6-OH)](O3S(C6H4)CH3)2 x MeOH'
_chemical_formula_sum 'C35 H46 O14 S8 Tc2'
_chemical_formula_weight 1143.20
_chemical_name_systematic
; 
[Tc2(20ane-S6-OH)(CO)6](tosylate)2 x MeOH 
;
_space_group_IT_number 7
_symmetry_cell_setting monoclinic
_symmetry_space_group_name_Hall 'P -2yc'
_symmetry_space_group_name_H-M 'P 1 c 1'
_atom_sites_solution_hydrogens geom
_atom_sites_solution_primary Patterson
_atom_sites_solution_secondary difmap
_audit_creation_method SHELXL
_cell_angle_alpha 90.00
_cell_angle_beta 149.56(2)
_cell_angle_gamma 90.00
_cell_formula_units_Z 4
_cell_length_a 25.737(4)
_cell_length_b 14.009(1)
_cell_length_c 26.479(3)
_cell_measurement_reflns_used 25
_cell_measurement_temperature 203(2)
_cell_measurement_theta_max 13.74
_cell_measurement_theta_min 7.71
_cell_volume 4837(3)
_computing_cell_refinement SET4
_computing_data_collection CAD4
_computing_data_reduction 'PLATON,HELENA (Spek, 1995)'
_computing_molecular_graphics 'SCHAKAL (Keller, 1995), ZORTEP (Zsolnai,1997)'
_computing_publication_material 'SHELXL-93 (Sheldrick, 1993)'
_computing_structure_refinement 'SHELXL-93 (Sheldrick, 1993)'
_computing_structure_solution 'SHELXS-86 (Sheldrick, 1990)'
_diffrn_ambient_temperature 203(2)
_diffrn_measurement_device CAD4
_diffrn_measurement_method 'omega scans'
_diffrn_radiation_monochromator graphite
_diffrn_radiation_source 'fine-focus sealed tube'
_diffrn_radiation_type MoKa
_diffrn_radiation_wavelength 0.71073
_diffrn_reflns_av_R_equivalents 0.0471
_diffrn_reflns_av_sigmaI/netI 0.0793
_diffrn_reflns_limit_h_max 31
_diffrn_reflns_limit_h_min -31
_diffrn_reflns_limit_k_max 17
_diffrn_reflns_limit_k_min -1
_diffrn_reflns_limit_l_max 32
_diffrn_reflns_limit_l_min -32
_diffrn_reflns_number 18103
_diffrn_reflns_theta_max 25.00
_diffrn_reflns_theta_min 3.02
_diffrn_standards_decay_% 5.0
_diffrn_standards_interval_count 400
_diffrn_standards_interval_time 3600
_diffrn_standards_number 3
_exptl_absorpt_coefficient_mu 0.974
_exptl_absorpt_correction_type none
_exptl_crystal_colour colourless
_exptl_crystal_density_diffrn 1.570
_exptl_crystal_density_method none
_exptl_crystal_description plate
_exptl_crystal_F_000 2328
_exptl_crystal_size_max 0.20
_exptl_crystal_size_mid 0.20
_exptl_crystal_size_min 0.05
_refine_diff_density_max 1.685
_refine_diff_density_min -.916
_refine_diff_density_rms .165
_refine_ls_abs_structure_details 'Flack H D (1983), Acta Cryst. A39, 876-881'
_refine_ls_abs_structure_Flack 0.44(6)
_refine_ls_extinction_coef 0.0051(4)
_refine_ls_extinction_expression Fc^*^=kFc[1+0.001xFc^2^l^3^/sin(2q)]^-1/4^
_refine_ls_extinction_method SHELXL
_refine_ls_goodness_of_fit_all 1.040
_refine_ls_goodness_of_fit_obs 1.056
_refine_ls_hydrogen_treatment 'riding model'
_refine_ls_matrix_type full
_refine_ls_number_parameters 1083
_refine_ls_number_reflns 16885
_refine_ls_number_restraints 8
_refine_ls_restrained_S_all 1.145
_refine_ls_restrained_S_obs 1.056
_refine_ls_R_factor_all 0.1152
_refine_ls_R_factor_obs 0.0725
_refine_ls_shift/esd_max -0.053
_refine_ls_shift/esd_mean 0.007
_refine_ls_structure_factor_coef Fsqd
_refine_ls_weighting_details 'w=1/[s^2^(Fo^2^)+( 0.1362P)^2^+1.1401P] where P=(Fo^2^+2Fc^2^)/3'
_refine_ls_weighting_scheme calc
_refine_ls_wR_factor_all 0.2239
_refine_ls_wR_factor_obs 0.1792
_reflns_number_observed 12860
_reflns_number_total 17032
_reflns_observed_criterion >2sigma(I)
_cod_data_source_file ic980112f_3.cif
_cod_data_source_block '[Tc2(20-ane-S6-OH)(CO)6](tosylate)2'
_cod_depositor_comments
;
The following automatic conversions were performed:

'_refine_ls_weighting_scheme' value 'calc w=1/[s^2^(Fo^2^)+(
0.1362P)^2^+1.1401P] where P=(Fo^2^+2Fc^2^)/3' was changed to 'calc'.
New tag '_refine_ls_weighting_details' was created. The value of the
new tag was set to 'w=1/[s^2^(Fo^2^)+( 0.1362P)^2^+1.1401P] where
P=(Fo^2^+2Fc^2^)/3'.

Automatic conversion script
Id: cif_fix_values 3143 2015-03-26 13:38:13Z robertas 
;
_cod_original_cell_volume 4836(1)
_cod_database_code 4322898

loop_
_symmetry_equiv_pos_as_xyz
'x, y, z'
'x, -y, z+1/2'

loop_
_atom_site_aniso_label
_atom_site_aniso_U_11
_atom_site_aniso_U_22
_atom_site_aniso_U_33
_atom_site_aniso_U_23
_atom_site_aniso_U_13
_atom_site_aniso_U_12
Tc1 0.0263(5) 0.0166(5) 0.0227(4) -0.0041(4) 0.0214(4) -0.0034(4)
Tc2 0.0355(5) 0.0290(6) 0.0333(5) 0.0085(4) 0.0309(5) 0.0076(4)
S1 0.052(2) 0.047(2) 0.055(2) -0.004(2) 0.048(2) -0.002(2)
S5 0.051(2) 0.055(3) 0.053(2) 0.007(2) 0.043(2) 0.005(2)
S8 0.091(3) 0.077(3) 0.075(3) 0.010(3) 0.075(3) 0.016(3)
S11 0.067(3) 0.073(3) 0.071(3) 0.015(2) 0.061(3) 0.008(2)
S15 0.054(2) 0.052(2) 0.056(2) -0.004(2) 0.048(2) -0.005(2)
S18 0.062(2) 0.050(2) 0.065(2) 0.005(2) 0.056(2) 0.003(2)
C2 0.046(9) 0.050(10) 0.065(10) 0.008(8) 0.043(9) 0.002(8)
C3 0.056(9) 0.037(9) 0.061(10) -0.014(8) 0.049(9) -0.008(7)
C4 0.041(9) 0.111(18) 0.059(11) 0.029(11) 0.042(9) 0.020(10)
C6 0.117(16) 0.044(10) 0.153(20) 0.004(12) 0.125(18) 0.006(11)
C7 0.074(12) 0.076(13) 0.072(11) -0.020(10) 0.062(11) -0.008(10)
C9 0.079(12) 0.059(11) 0.089(13) 0.017(10) 0.078(12) 0.015(10)
C10 0.123(18) 0.103(17) 0.131(19) 0.068(16) 0.120(18) 0.063(15)
C12 0.072(11) 0.066(12) 0.081(12) 0.003(10) 0.069(11) 0.001(9)
C13 0.058(9) 0.063(11) 0.040(8) -0.004(7) 0.043(8) -0.005(8)
C14 0.071(10) 0.058(10) 0.069(10) -0.010(8) 0.065(10) -0.010(8)
C16 0.046(8) 0.067(11) 0.043(8) 0.003(8) 0.036(8) -0.002(8)
C17 0.065(9) 0.051(9) 0.050(8) 0.008(7) 0.051(8) 0.003(8)
C19 0.062(10) 0.045(9) 0.080(12) 0.007(8) 0.061(10) -0.002(8)
C20 0.066(10) 0.030(8) 0.058(9) -0.010(7) 0.053(9) 0.001(7)
O1 0.087(11) 0.083(12) 0.096(11) -0.014(9) 0.072(10) -0.014(9)
C101 0.048(9) 0.056(10) 0.053(9) 0.005(8) 0.043(9) 0.001(8)
C102 0.062(11) 0.052(11) 0.072(11) -0.021(9) 0.057(10) -0.018(9)
C103 0.091(13) 0.062(11) 0.077(12) -0.009(10) 0.076(12) -0.003(10)
C104 0.081(12) 0.052(10) 0.061(10) 0.003(8) 0.062(10) -0.004(9)
C105 0.123(18) 0.071(13) 0.093(15) -0.029(12) 0.101(16) -0.031(13)
C106 0.071(11) 0.084(14) 0.083(12) 0.042(11) 0.069(11) 0.034(10)
O101 0.081(9) 0.082(10) 0.090(9) 0.004(8) 0.077(9) 0.016(8)
O102 0.137(13) 0.051(8) 0.116(11) 0.017(8) 0.115(12) 0.009(8)
O103 0.125(12) 0.080(10) 0.092(10) -0.044(9) 0.096(11) -0.040(9)
O104 0.139(14) 0.082(11) 0.114(12) -0.024(9) 0.111(12) -0.008(10)
O105 0.062(8) 0.101(12) 0.067(8) 0.013(8) 0.050(8) 0.018(8)
O106 0.110(11) 0.093(11) 0.102(11) 0.031(9) 0.093(11) 0.027(9)
S41 0.057(2) 0.054(2) 0.064(3) 0.001(2) 0.052(2) 0.001(2)
O41 0.047(6) 0.107(11) 0.065(7) 0.035(7) 0.044(6) 0.011(7)
O42 0.081(10) 0.063(9) 0.066(8) -0.021(7) 0.052(8) -0.024(7)
O43 0.156(13) 0.057(8) 0.171(14) 0.013(9) 0.157(13) 0.014(8)
C42 0.041(8) 0.056(10) 0.048(8) 0.003(7) 0.036(7) -0.001(7)
C41 0.047(8) 0.052(10) 0.058(9) 0.006(8) 0.045(8) 0.016(7)
C43 0.078(13) 0.063(13) 0.061(11) 0.003(10) 0.056(11) 0.016(10)
C44 0.077(12) 0.093(16) 0.060(10) 0.013(10) 0.061(11) 0.002(11)
C45 0.079(13) 0.066(13) 0.054(10) -0.008(9) 0.054(11) -0.019(10)
C46 0.078(12) 0.108(17) 0.065(11) -0.001(11) 0.065(11) -0.004(12)
C47 0.102(17) 0.163(29) 0.112(18) 0.015(18) 0.094(17) -0.023(18)
S51 0.060(3) 0.083(3) 0.072(3) 0.003(3) 0.058(3) 0.004(3)
O51 0.108(11) 0.058(8) 0.099(10) 0.012(7) 0.091(10) 0.006(8)
O52 0.176(17) 0.106(14) 0.205(19) 0.005(14) 0.178(18) 0.020(13)
O53 0.061(9) 0.135(16) 0.113(12) 0.011(11) 0.067(10) -0.022(9)
C51 0.041(8) 0.067(11) 0.040(8) -0.004(8) 0.032(8) -0.008(8)
C52 0.123(19) 0.078(16) 0.116(18) 0.008(14) 0.109(18) 0.020(14)
C53 0.107(17) 0.064(14) 0.111(17) -0.008(12) 0.098(16) -0.012(12)
C54 0.049(11) 0.072(17) 0.082(16) 0.022(13) 0.039(12) 0.011(11)
C55 0.081(14) 0.124(21) 0.079(13) 0.041(14) 0.073(13) 0.039(14)
C56 0.036(8) 0.096(15) 0.034(8) 0.002(9) 0.022(8) 0.014(9)
C57 0.097(17) 0.077(16) 0.089(16) 0.021(13) 0.070(15) 0.003(13)
Tc4 0.0247(4) 0.0221(5) 0.0232(4) -0.0019(4) 0.0211(4) -0.0006(4)
Tc3 0.0310(5) 0.0222(5) 0.0283(5) -0.0001(4) 0.0261(4) -0.0009(4)
S25 0.053(2) 0.053(3) 0.049(2) -0.001(2) 0.044(2) 0.001(2)
S21 0.058(2) 0.053(2) 0.057(2) -0.004(2) 0.052(2) -0.004(2)
S38 0.063(2) 0.059(3) 0.059(2) -0.003(2) 0.054(2) 0.001(2)
S35 0.058(2) 0.057(3) 0.060(2) -0.007(2) 0.051(2) -0.006(2)
S31 0.049(2) 0.069(3) 0.052(2) 0.000(2) 0.043(2) -0.003(2)
S28 0.064(3) 0.055(2) 0.060(2) -0.002(2) 0.055(2) -0.002(2)
C24 0.062(9) 0.041(9) 0.059(9) -0.017(7) 0.055(9) -0.013(7)
C23 0.057(9) 0.057(11) 0.061(10) 0.006(8) 0.052(9) 0.015(8)
C22 0.072(11) 0.034(8) 0.054(9) -0.011(7) 0.054(9) -0.010(7)
C40 0.091(13) 0.036(9) 0.104(14) -0.003(9) 0.087(13) -0.016(9)
C39 0.085(13) 0.073(12) 0.077(12) -0.032(10) 0.073(12) -0.020(10)
C37 0.078(13) 0.112(18) 0.077(13) -0.031(12) 0.071(12) -0.016(12)
C36 0.059(10) 0.068(12) 0.082(12) -0.010(10) 0.060(11) -0.008(9)
C34 0.065(10) 0.059(11) 0.064(10) -0.001(9) 0.055(10) 0.008(9)
C33 0.083(13) 0.058(11) 0.096(14) 0.020(10) 0.081(13) 0.017(9)
C32 0.040(8) 0.071(12) 0.052(9) 0.006(9) 0.035(8) 0.009(8)
C30 0.066(14) 0.177(30) 0.117(20) 0.070(20) 0.069(15) 0.009(16)
C29 0.254(44) 0.145(31) 0.541(88) 0.245(47) 0.348(60) 0.166(33)
C27 0.177(28) 0.158(28) 0.092(18) -0.043(18) 0.114(21) -0.087(23)
C26 0.091(14) 0.064(13) 0.089(14) -0.006(11) 0.079(13) -0.009(11)
O21 0.100(10) 0.064(8) 0.102(10) -0.022(7) 0.092(9) -0.020(7)
O205 0.081(9) 0.105(12) 0.083(9) 0.014(9) 0.074(9) 0.010(9)
O204 0.081(9) 0.069(9) 0.075(9) -0.005(8) 0.063(8) -0.007(8)
O206 0.083(9) 0.106(12) 0.059(8) -0.013(8) 0.059(8) -0.011(8)
O203 0.124(12) 0.098(11) 0.111(11) -0.008(9) 0.107(11) -0.037(9)
O201 0.078(9) 0.073(9) 0.089(9) 0.009(8) 0.073(9) 0.007(7)
O202 0.119(12) 0.056(9) 0.096(10) -0.005(8) 0.091(10) 0.014(8)
C205 0.051(10) 0.077(13) 0.058(10) -0.012(9) 0.047(9) 0.004(9)
C204 0.067(11) 0.060(12) 0.051(9) -0.003(9) 0.050(9) -0.006(9)
C206 0.059(11) 0.091(15) 0.048(10) -0.025(10) 0.043(9) -0.027(10)
C203 0.088(13) 0.058(11) 0.067(11) -0.012(9) 0.068(11) -0.017(10)
C201 0.054(10) 0.067(12) 0.055(10) 0.006(9) 0.046(9) 0.002(9)
C202 0.052(10) 0.046(10) 0.059(10) 0.002(9) 0.038(9) 0.008(8)
S61 0.069(3) 0.057(3) 0.081(3) -0.001(2) 0.066(3) -0.003(2)
O61 0.094(9) 0.075(9) 0.132(12) 0.001(8) 0.104(10) 0.004(7)
O62 0.077(9) 0.080(10) 0.079(9) -0.020(7) 0.064(8) -0.023(7)
O63 0.083(10) 0.066(9) 0.136(14) 0.029(9) 0.089(11) 0.008(8)
C61 0.087(12) 0.075(13) 0.068(11) -0.015(10) 0.069(11) -0.029(10)
C62 0.112(17) 0.059(12) 0.109(17) -0.001(12) 0.098(16) 0.011(12)
C63 0.096(15) 0.088(16) 0.095(15) 0.019(13) 0.088(15) 0.028(13)
C64 0.089(13) 0.061(11) 0.083(13) 0.019(10) 0.078(13) 0.022(10)
C65 0.065(11) 0.082(13) 0.060(10) 0.005(9) 0.055(10) -0.005(10)
C66 0.078(12) 0.053(10) 0.079(12) 0.000(9) 0.069(11) 0.001(9)
C67 0.185(26) 0.084(17) 0.136(20) 0.050(15) 0.149(22) 0.061(17)
S71 0.071(3) 0.062(3) 0.087(3) 0.000(2) 0.071(3) 0.000(2)
O71 0.093(10) 0.113(13) 0.111(11) -0.044(10) 0.093(10) -0.035(9)
O72 0.115(11) 0.073(10) 0.135(13) 0.043(9) 0.112(12) 0.030(8)
O73 0.110(11) 0.130(14) 0.138(13) -0.029(11) 0.116(12) -0.014(10)
C71 0.084(13) 0.058(11) 0.097(14) 0.011(10) 0.084(13) 0.011(10)
C72 0.094(15) 0.086(15) 0.093(14) 0.013(12) 0.087(14) 0.017(12)
C73 0.177(28) 0.072(15) 0.138(23) 0.040(16) 0.146(24) 0.054(18)
C74 0.095(16) 0.108(19) 0.083(15) 0.013(14) 0.081(15) 0.002(15)
C75 0.117(19) 0.107(19) 0.087(15) 0.029(13) 0.088(16) 0.053(16)
C76 0.116(20) 0.108(20) 0.098(17) -0.013(15) 0.089(17) 0.027(16)
C77 0.108(21) 0.154(30) 0.137(25) 0.050(22) 0.100(22) 0.062(21)
O200 0.030(9) 0.040(10) 0.055(11) 0.005(9) 0.036(9) 0.002(8)
C200 0.021(13) 0.186(47) 0.061(20) 0.072(26) 0.033(15) 0.042(20)
O300 0.070(16) 0.191(35) 0.038(12) 0.044(17) 0.044(13) 0.048(20)
C300 0.064(22) 0.152(44) 0.049(19) 0.035(23) 0.048(19) 0.053(26)
O400 0.123(26) 0.105(26) 0.144(30) 0.018(22) 0.120(27) 0.034(21)
C400 0.173(48) 0.099(36) 0.188(51) -0.091(36) 0.173(48) -0.083(35)
O500 0.050(13) 0.136(26) 0.077(16) -0.049(17) 0.053(14) -0.016(15)
C500 0.094(34) 0.241(78) 0.112(37) -0.112(46) 0.090(34) -0.071(42)

loop_
_atom_site_label
_atom_site_type_symbol
_atom_site_fract_x
_atom_site_fract_y
_atom_site_fract_z
_atom_site_U_iso_or_equiv
_atom_site_thermal_displace_type
_atom_site_occupancy
_atom_site_calc_flag
_atom_site_refinement_flags
_atom_site_disorder_group
Tc1 Tc 0.40511(6) 0.70498(6) 0.52622(5) 0.0211(2) Uani 1 d . .
Tc2 Tc 0.29867(7) 0.79885(7) 0.19169(6) 0.0297(2) Uani 1 d . .
S1 S 0.3043(3) 0.6160(3) 0.3777(3) 0.0485(9) Uani 1 d . .
S5 S 0.2564(3) 0.6735(3) 0.2175(3) 0.0567(10) Uani 1 d . .
S8 S 0.2810(4) 0.6703(4) 0.1150(4) 0.0729(13) Uani 1 d . .
S11 S 0.4815(4) 0.7498(4) 0.3474(4) 0.0665(12) Uani 1 d . .
S15 S 0.5680(3) 0.6684(3) 0.6186(3) 0.0536(10) Uani 1 d . .
S18 S 0.4269(3) 0.5455(3) 0.5819(3) 0.0555(10) Uani 1 d . .
C2 C 0.1769(12) 0.6639(13) 0.2729(13) 0.064(5) Uani 1 d . .
H2A H 0.1429(12) 0.6408(13) 0.2751(13) 0.077 Uiso 1 calc R .
H2B H 0.1812(12) 0.7336(13) 0.2789(13) 0.077 Uiso 1 calc R .
C3 C 0.1104(13) 0.6375(12) 0.1714(13) 0.055(4) Uani 1 d . .
H3 H 0.0382(13) 0.6485(12) 0.1209(13) 0.067 Uiso 1 calc R .
C4 C 0.1284(13) 0.6946(17) 0.1387(14) 0.073(6) Uani 1 d . .
H4A H 0.1214(13) 0.7627(17) 0.1405(14) 0.088 Uiso 1 calc R .
H4B H 0.0755(13) 0.6781(17) 0.0695(14) 0.088 Uiso 1 calc R .
C6 C 0.2349(18) 0.5647(13) 0.1646(19) 0.085(6) Uani 1 d . .
H6A H 0.2980(18) 0.5266(13) 0.2173(19) 0.102 Uiso 1 calc R .
H6B H 0.1814(18) 0.5272(13) 0.1365(19) 0.102 Uiso 1 calc R .
C7 C 0.2003(15) 0.5871(15) 0.0778(15) 0.075(5) Uani 1 d . .
H7A H 0.1300(15) 0.6120(15) 0.0191(15) 0.090 Uiso 1 calc R .
H7B H 0.2003(15) 0.5274(15) 0.0586(15) 0.090 Uiso 1 calc R .
C9 C 0.4043(15) 0.6075(13) 0.2176(15) 0.063(5) Uani 1 d . .
H9A H 0.4045(15) 0.5580(13) 0.2439(15) 0.075 Uiso 1 calc R .
H9B H 0.4139(15) 0.5764(13) 0.1928(15) 0.075 Uiso 1 calc R .
C10 C 0.4968(19) 0.6805(18) 0.3051(19) 0.095(8) Uani 1 d . .
H10A H 0.5029(19) 0.7234(18) 0.2811(19) 0.114 Uiso 1 calc R .
H10B H 0.5609(19) 0.6443(18) 0.3614(19) 0.114 Uiso 1 calc R .
C12 C 0.5067(15) 0.6586(14) 0.4152(15) 0.067(5) Uani 1 d . .
H12A H 0.4486(15) 0.6144(14) 0.3677(15) 0.080 Uiso 1 calc R .
H12B H 0.5676(15) 0.6222(14) 0.4561(15) 0.080 Uiso 1 calc R .
C13 C 0.5244(13) 0.7011(12) 0.4831(11) 0.051(4) Uani 1 d . .
H13A H 0.5789(13) 0.7492(12) 0.5274(11) 0.062 Uiso 1 calc R .
H13B H 0.4615(13) 0.7320(12) 0.4424(11) 0.062 Uiso 1 calc R .
C14 C 0.5536(14) 0.6236(12) 0.5422(13) 0.055(4) Uani 1 d . .
H14A H 0.6184(14) 0.5953(12) 0.5853(13) 0.066 Uiso 1 calc R .
H14B H 0.5010(14) 0.5737(12) 0.4974(13) 0.066 Uiso 1 calc R .
C16 C 0.6093(12) 0.5653(13) 0.6863(11) 0.056(4) Uani 1 d . .
H16A H 0.6648(12) 0.5349(13) 0.7138(11) 0.068 Uiso 1 calc R .
H16B H 0.6372(12) 0.5849(13) 0.7425(11) 0.068 Uiso 1 calc R .
C17 C 0.5256(12) 0.4934(12) 0.6249(11) 0.052(4) Uani 1 d . .
H17A H 0.5540(12) 0.4366(12) 0.6651(11) 0.062 Uiso 1 calc R .
H17B H 0.4960(12) 0.4742(12) 0.5676(11) 0.062 Uiso 1 calc R .
C19 C 0.3094(13) 0.4875(12) 0.4641(13) 0.064(5) Uani 1 d . .
H19A H 0.3139(13) 0.4196(12) 0.4764(13) 0.077 Uiso 1 calc R .
H19B H 0.2524(13) 0.5147(12) 0.4357(13) 0.077 Uiso 1 calc R .
C20 C 0.2849(13) 0.4969(11) 0.3863(12) 0.052(4) Uani 1 d . .
H20A H 0.2134(13) 0.4783(11) 0.3207(12) 0.063 Uiso 1 calc R .
H20B H 0.3284(13) 0.4523(11) 0.4040(12) 0.063 Uiso 1 calc R .
O1 O 0.1183(12) 0.5406(12) 0.1644(12) 0.104(5) Uani 1 d . .
H1 H 0.1089(12) 0.5067(12) 0.1818(12) 0.156 Uiso 1 calc R .
C101 C 0.2858(13) 0.7281(12) 0.4653(12) 0.054(4) Uani 1 d . .
C102 C 0.3833(14) 0.8276(14) 0.4728(14) 0.064(5) Uani 1 d . .
C103 C 0.4868(15) 0.7716(14) 0.6445(15) 0.066(5) Uani 1 d . .
C104 C 0.3212(15) 0.8918(14) 0.2610(13) 0.063(4) Uani 1 d . .
C105 C 0.1591(20) 0.8320(15) 0.0662(17) 0.079(6) Uani 1 d . .
C106 C 0.3292(15) 0.8912(16) 0.1689(15) 0.074(6) Uani 1 d . .
O101 O 0.2184(11) 0.7463(10) 0.4340(11) 0.078(4) Uani 1 d . .
O102 O 0.3671(13) 0.8951(10) 0.4368(12) 0.089(4) Uani 1 d . .
O103 O 0.5320(13) 0.8119(11) 0.7126(11) 0.093(5) Uani 1 d . .
O104 O 0.3324(15) 0.9490(12) 0.3025(13) 0.107(5) Uani 1 d . .
O105 O 0.0690(11) 0.8588(12) -0.0139(11) 0.089(4) Uani 1 d . .
O106 O 0.3458(13) 0.9496(12) 0.1517(12) 0.097(5) Uani 1 d . .
S41 S 0.5152(3) 0.7648(3) 0.1790(3) 0.0583(10) Uani 1 d . .
O41 O 0.6045(9) 0.7086(11) 0.2616(9) 0.083(4) Uani 1 d . .
O42 O 0.4323(11) 0.7097(10) 0.0931(10) 0.097(5) Uani 1 d . .
O43 O 0.4892(13) 0.8208(9) 0.2011(13) 0.091(5) Uani 1 d . .
C42 C 0.5630(11) 0.9378(12) 0.1771(12) 0.055(4) Uani 1 d . .
H42 H 0.5575(11) 0.9615(12) 0.2056(12) 0.066 Uiso 1 calc R .
C41 C 0.5451(11) 0.8427(11) 0.1539(11) 0.052(4) Uani 1 d . .
C43 C 0.5890(15) 1.0005(15) 0.1603(14) 0.077(6) Uani 1 d . .
H43 H 0.5978(15) 1.0659(15) 0.1746(14) 0.092 Uiso 1 calc R .
C44 C 0.6015(15) 0.9664(16) 0.1229(14) 0.072(5) Uani 1 d . .
C45 C 0.5850(15) 0.8682(15) 0.1000(13) 0.074(6) Uani 1 d . .
H45 H 0.5912(15) 0.8434(15) 0.0724(13) 0.089 Uiso 1 calc R .
C46 C 0.5586(16) 0.8063(18) 0.1195(14) 0.077(6) Uani 1 d . .
H46 H 0.5509(16) 0.7403(18) 0.1078(14) 0.092 Uiso 1 calc R .
C47 C 0.6203(3) 1.0288(3) 0.0909(3) 0.122(11) Uani 1 d . .
H47A H 0.6267(3) 0.9879(3) 0.0669(3) 0.183 Uiso 1 calc R .
H47B H 0.6829(3) 1.0653(3) 0.1477(3) 0.183 Uiso 1 calc R .
H47C H 0.5631(3) 1.0721(3) 0.0382(3) 0.183 Uiso 1 calc R .
S51 S 0.8877(3) 0.4124(3) 0.3395(3) 0.0703(13) Uani 1 d R .
O51 O 0.7984(3) 0.4748(3) 0.2593(3) 0.084(4) Uani 1 d R .
O52 O 0.9082(3) 0.3524(3) 0.3128(3) 0.132(7) Uani 1 d R .
O53 O 0.9794(3) 0.4607(3) 0.4353(3) 0.120(7) Uani 1 d R .
C51 C 0.8596(3) 0.3300(3) 0.3643(3) 0.055(4) Uani 1 d R .
C52 C 0.8370(3) 0.2362(3) 0.3366(3) 0.093(7) Uani 1 d R .
H52 H 0.8336(3) 0.2117(3) 0.3007(3) 0.111 Uiso 1 calc R .
C53 C 0.8193(19) 0.1788(17) 0.3630(19) 0.084(6) Uani 1 d . .
H53 H 0.8128(19) 0.1127(17) 0.3523(19) 0.101 Uiso 1 calc R .
C54 C 0.8106(16) 0.2135(19) 0.4046(18) 0.106(10) Uani 1 d . .
C55 C 0.8252(16) 0.3054(20) 0.4266(16) 0.085(7) Uani 1 d . .
H55 H 0.8157(16) 0.3285(20) 0.4516(16) 0.102 Uiso 1 calc R .
C56 C 0.8557(12) 0.3706(16) 0.4122(12) 0.074(6) Uani 1 d . .
H56 H 0.8718(12) 0.4349(16) 0.4323(12) 0.088 Uiso 1 calc R .
C57 C 0.7872(19) 0.1415(17) 0.4274(18) 0.110(9) Uani 1 d . .
H57A H 0.7790(19) 0.0783(17) 0.4062(18) 0.165 Uiso 1 calc R .
H57B H 0.7244(19) 0.1600(17) 0.3919(18) 0.165 Uiso 1 calc R .
H57C H 0.8434(19) 0.1410(17) 0.4985(18) 0.165 Uiso 1 calc R .
Tc4 Tc -0.00036(6) 0.11340(6) -0.00050(6) 0.0224(2) Uani 1 d . .
Tc3 Tc 0.11583(6) 0.02578(7) 0.34198(6) 0.0261(2) Uani 1 d . .
S25 S 0.1044(3) 0.2094(3) 0.1459(3) 0.0520(10) Uani 1 d . .
S21 S 0.1496(3) 0.1411(3) 0.3021(3) 0.0509(9) Uani 1 d . .
S38 S 0.1328(3) 0.1658(3) 0.4113(3) 0.0567(10) Uani 1 d . .
S35 S -0.0694(3) 0.0642(3) 0.1873(3) 0.0565(10) Uani 1 d . .
S31 S -0.1609(3) 0.1536(4) -0.0893(3) 0.0585(11) Uani 1 d . .
S28 S -0.0266(3) 0.2677(3) -0.0646(3) 0.0576(10) Uani 1 d . .
C24 C 0.2294(12) 0.1542(11) 0.2523(11) 0.048(4) Uani 1 d . .
H24A H 0.2196(12) 0.0848(11) 0.2439(11) 0.058 Uiso 1 calc R .
H24B H 0.2652(12) 0.1709(11) 0.2509(11) 0.058 Uiso 1 calc R .
C23 C 0.2985(13) 0.1786(13) 0.3535(12) 0.056(4) Uani 1 d . .
H23 H 0.3694(13) 0.1622(13) 0.4029(12) 0.067 Uiso 1 calc R .
C22 C 0.2752(13) 0.1248(11) 0.3830(12) 0.053(4) Uani 1 d . .
H22A H 0.3245(13) 0.1452(11) 0.4501(12) 0.064 Uiso 1 calc R .
H22B H 0.2860(13) 0.0565(11) 0.3862(12) 0.064 Uiso 1 calc R .
C40 C 0.1617(16) 0.2517(12) 0.3437(16) 0.072(5) Uani 1 d . .
H40A H 0.2111(16) 0.2911(12) 0.3667(16) 0.086 Uiso 1 calc R .
H40B H 0.0953(16) 0.2845(12) 0.2869(16) 0.086 Uiso 1 calc R .
C39 C 0.1952(15) 0.2459(14) 0.4258(14) 0.070(5) Uani 1 d . .
H39A H 0.1876(15) 0.3094(14) 0.4345(14) 0.084 Uiso 1 calc R .
H39B H 0.2684(15) 0.2302(14) 0.4877(14) 0.084 Uiso 1 calc R .
C37 C -0.0004(15) 0.2175(17) 0.3018(15) 0.079(6) Uani 1 d . .
H37A H -0.0093(15) 0.2551(17) 0.3252(15) 0.095 Uiso 1 calc R .
H37B H -0.0114(15) 0.2597(17) 0.2636(15) 0.095 Uiso 1 calc R .
C36 C -0.0761(14) 0.1372(14) 0.2373(15) 0.070(5) Uani 1 d . .
H36A H -0.1454(14) 0.1638(14) 0.1819(15) 0.084 Uiso 1 calc R .
H36B H -0.0648(14) 0.0967(14) 0.2765(15) 0.084 Uiso 1 calc R .
C34 C -0.1100(14) 0.1502(13) 0.1051(13) 0.064(4) Uani 1 d . .
H34A H -0.1776(14) 0.1751(13) 0.0577(13) 0.077 Uiso 1 calc R .
H34B H -0.0619(14) 0.2040(13) 0.1455(13) 0.077 Uiso 1 calc R .
C33 C -0.1158(16) 0.1105(13) 0.0478(16) 0.071(5) Uani 1 d . .
H33A H -0.1677(16) 0.0600(13) 0.0028(16) 0.085 Uiso 1 calc R .
H33B H -0.0495(16) 0.0833(13) 0.0937(16) 0.085 Uiso 1 calc R .
C32 C -0.1445(13) 0.1919(14) -0.0116(13) 0.063(5) Uani 1 d . .
H32A H -0.0907(13) 0.2407(14) 0.0347(13) 0.076 Uiso 1 calc R .
H32B H -0.2084(13) 0.2213(14) -0.0533(13) 0.076 Uiso 1 calc R .
C30 C -0.2010(18) 0.2696(24) -0.1491(21) 0.142(14) Uani 1 d . .
H30A H -0.2753(18) 0.2675(24) -0.2169(21) 0.171 Uiso 1 calc R .
H30B H -0.1880(18) 0.3187(24) -0.1126(21) 0.171 Uiso 1 calc R .
C29 C -0.1511(35) 0.3003(27) -0.1553(46) 0.301(39) Uani 1 d . .
H29A H -0.1539(35) 0.3702(27) -0.1586(46) 0.361 Uiso 1 calc R .
H29B H -0.1941(35) 0.2771(27) -0.2191(46) 0.361 Uiso 1 calc R .
C27 C 0.0542(26) 0.3541(24) 0.0357(19) 0.148(14) Uani 1 d . .
H27A H 0.0904(26) 0.3924(24) 0.0406(19) 0.177 Uiso 1 calc R .
H27B H 0.0102(26) 0.3974(24) 0.0181(19) 0.177 Uiso 1 calc R .
C26 C 0.1223(17) 0.3166(15) 0.1235(17) 0.079(6) Uani 1 d . .
H26A H 0.1401(17) 0.3671(15) 0.1625(17) 0.095 Uiso 1 calc R .
H26B H 0.1838(17) 0.3054(15) 0.1546(17) 0.095 Uiso 1 calc R .
O21 O 0.2944(11) 0.2807(10) 0.3580(11) 0.079(4) Uani 1 d . .
H21 H 0.3323(11) 0.2954(10) 0.4137(11) 0.118 Uiso 1 calc R .
O205 O 0.1914(11) 0.0689(12) 0.0961(10) 0.083(4) Uani 1 d . .
O204 O 0.0417(11) -0.0691(11) 0.0934(10) 0.082(4) Uani 1 d . .
O206 O -0.1285(11) 0.0046(12) -0.1868(10) 0.087(4) Uani 1 d . .
O203 O 0.0906(13) -0.1087(11) 0.4111(12) 0.099(5) Uani 1 d . .
O201 O 0.3426(11) -0.0321(10) 0.5389(11) 0.078(4) Uani 1 d . .
O202 O 0.0720(13) -0.1366(10) 0.2297(12) 0.094(5) Uani 1 d . .
C205 C 0.1219(13) 0.0882(14) 0.0616(13) 0.063(5) Uani 1 d . .
C204 C 0.0248(14) 0.0018(14) 0.0569(13) 0.062(4) Uani 1 d . .
C206 C -0.0815(14) 0.0434(16) -0.1167(13) 0.074(6) Uani 1 d . .
C203 C 0.0983(16) -0.0609(14) 0.3832(14) 0.069(5) Uani 1 d . .
C201 C 0.2589(14) -0.0053(14) 0.4670(13) 0.061(4) Uani 1 d . .
C202 C 0.0920(14) -0.0772(14) 0.2761(14) 0.073(5) Uani 1 d . .
S61 S 0.9541(4) 0.4541(3) 0.1246(4) 0.0667(12) Uani 1 d . .
O61 O 0.9659(11) 0.4386(10) 0.0811(12) 0.086(4) Uani 1 d . .
O62 O 1.0299(11) 0.5191(11) 0.2067(11) 0.086(4) Uani 1 d . .
O63 O 0.9530(12) 0.3648(11) 0.1513(13) 0.108(6) Uani 1 d . .
C61 C 0.8322(15) 0.5066(14) 0.0324(14) 0.070(5) Uani 1 d . .
C62 C 0.8260(20) 0.5894(15) 0.0565(19) 0.086(6) Uani 1 d . .
H62 H 0.8837(20) 0.6191(15) 0.1192(19) 0.103 Uiso 1 calc R .
C63 C 0.7262(18) 0.6241(16) -0.0208(17) 0.082(6) Uani 1 d . .
H63 H 0.7166(18) 0.6760(16) -0.0068(17) 0.098 Uiso 1 calc R .
C64 C 0.6436(16) 0.5886(14) -0.1133(16) 0.069(5) Uani 1 d . .
C65 C 0.6504(14) 0.5041(15) -0.1375(14) 0.068(5) Uani 1 d . .
H65 H 0.5922(14) 0.4763(15) -0.2012(14) 0.082 Uiso 1 calc R .
C66 C 0.7474(14) 0.4652(13) -0.0620(14) 0.067(5) Uani 1 d . .
H66 H 0.7561(14) 0.4103(13) -0.0746(14) 0.080 Uiso 1 calc R .
C67 C 0.5316(23) 0.6257(18) -0.1949(21) 0.113(9) Uani 1 d . .
H67A H 0.4824(23) 0.5914(18) -0.2568(21) 0.170 Uiso 1 calc R .
H67B H 0.5273(23) 0.6934(18) -0.2059(21) 0.170 Uiso 1 calc R .
H67C H 0.5166(23) 0.6150(18) -0.1721(21) 0.170 Uiso 1 calc R .
S71 S 0.4512(4) 0.3617(4) 0.3891(4) 0.0674(12) Uani 1 d . .
O71 O 0.3787(12) 0.2875(12) 0.3125(12) 0.094(5) Uani 1 d . .
O72 O 0.4504(12) 0.4428(11) 0.3591(13) 0.097(5) Uani 1 d . .
O73 O 0.4440(13) 0.3850(13) 0.4365(14) 0.105(5) Uani 1 d . .
C71 C 0.5720(15) 0.3126(13) 0.4830(16) 0.068(5) Uani 1 d . .
C72 C 0.5901(18) 0.2271(16) 0.4752(17) 0.078(6) Uani 1 d . .
H72 H 0.5340(18) 0.1907(16) 0.4169(17) 0.093 Uiso 1 calc R .
C73 C 0.6878(25) 0.1923(18) 0.5500(23) 0.106(9) Uani 1 d . .
H73 H 0.6957(25) 0.1323(18) 0.5412(23) 0.127 Uiso 1 calc R .
C74 C 0.7738(19) 0.2410(21) 0.6363(18) 0.087(7) Uani 1 d . .
C75 C 0.7582(21) 0.3199(20) 0.6475(18) 0.103(8) Uani 1 d . .
H75 H 0.8157(21) 0.3529(20) 0.7081(18) 0.123 Uiso 1 calc R .
C76 C 0.6575(21) 0.3607(20) 0.5722(19) 0.115(10) Uani 1 d . .
H76 H 0.6506(21) 0.4187(20) 0.5840(19) 0.138 Uiso 1 calc R .
C77 C 0.8701(23) 0.2024(24) 0.7084(24) 0.144(13) Uani 1 d . .
H77A H 0.8632(23) 0.1433(24) 0.6839(24) 0.217 Uiso 1 calc R .
H77B H 0.9033(23) 0.1896(24) 0.7684(24) 0.217 Uiso 1 calc R .
H77C H 0.9111(23) 0.2472(24) 0.7235(24) 0.217 Uiso 1 calc R .
O200 O 0.7573(13) 0.3154(13) 0.1191(14) 0.042(4) Uani 0.50 d PD .
H200 H 0.7241(13) 0.2684(13) 0.0813(14) 0.063 Uiso 0.50 calc PR .
C200 C 0.7698(21) 0.3752(32) 0.0922(25) 0.095(17) Uani 0.50 d PD .
H20C H 0.7259(21) 0.4303(32) 0.0605(25) 0.143 Uiso 0.50 calc PR .
H20D H 0.7518(21) 0.3441(32) 0.0456(25) 0.143 Uiso 0.50 calc PR .
H20E H 0.8408(21) 0.3955(32) 0.1505(25) 0.143 Uiso 0.50 calc PR .
O300 O 0.0973(20) 0.4850(27) 0.3635(17) 0.105(12) Uani 0.50 d PD .
H300 H 0.0676(20) 0.4683(27) 0.3124(17) 0.157 Uiso 0.50 calc PR .
C300 C 0.0387(29) 0.5403(35) 0.3399(26) 0.089(15) Uani 0.50 d PD .
H30C H 0.0142(29) 0.5070(35) 0.3491(26) 0.134 Uiso 0.50 calc PR .
H30D H -0.0192(29) 0.5591(35) 0.2706(26) 0.134 Uiso 0.50 calc PR .
H30E H 0.0768(29) 0.5966(35) 0.3819(26) 0.134 Uiso 0.50 calc PR .
O400 O 0.2822(27) 0.3572(24) 0.1408(27) 0.114(11) Uani 0.50 d PD .
H400 H 0.3427(27) 0.3659(24) 0.2000(27) 0.170 Uiso 0.50 calc PR .
C400 C 0.2764(45) 0.2834(32) 0.1080(45) 0.114(20) Uani 0.50 d PD .
H40C H 0.2060(45) 0.2745(32) 0.0382(45) 0.171 Uiso 0.50 calc PR .
H40D H 0.2987(45) 0.2279(32) 0.1457(45) 0.171 Uiso 0.50 calc PR .
H40E H 0.3200(45) 0.2918(32) 0.1152(45) 0.171 Uiso 0.50 calc PR .
O500 O 0.6468(18) 0.8975(23) 0.3895(19) 0.090(10) Uani 0.50 d PD .
H500 H 0.7042(18) 0.9057(23) 0.4247(19) 0.136 Uiso 0.50 calc PR .
C500 C 0.6180(35) 0.9748(35) 0.3875(36) 0.147(29) Uani 0.50 d PD .
H50A H 0.5634(35) 0.9603(35) 0.3654(36) 0.220 Uiso 0.50 calc PR .
H50B H 0.5933(35) 1.0199(35) 0.3419(36) 0.220 Uiso 0.50 calc PR .
H50C H 0.6756(35) 1.0023(35) 0.4539(36) 0.220 Uiso 0.50 calc PR .

loop_
_atom_type_symbol
_atom_type_description
_atom_type_scat_dispersion_real
_atom_type_scat_dispersion_imag
_atom_type_scat_source
C C .0033 .0016 'International Tables Vol C Tables 4.2.6.8 and 6.1.1.4'
H H .0000 .0000 'International Tables Vol C Tables 4.2.6.8 and 6.1.1.4'
O O .0106 .0060 'International Tables Vol C Tables 4.2.6.8 and 6.1.1.4'
S S .1246 .1234 'International Tables Vol C Tables 4.2.6.8 and 6.1.1.4'
Tc Tc -1.4390 .7593 'International Tables Vol C Tables 4.2.6.8 and 6.1.1.4'

loop_
_geom_angle_atom_site_label_1
_geom_angle_atom_site_label_2
_geom_angle_atom_site_label_3
_geom_angle
_geom_angle_site_symmetry_1
_geom_angle_site_symmetry_3
_geom_angle_publ_flag
C101 Tc1 C103 89.9(8) . . ?
C101 Tc1 C102 89.4(7) . . ?
C103 Tc1 C102 88.9(8) . . ?
C101 Tc1 S18 91.8(5) . . ?
C103 Tc1 S18 95.8(6) . . ?
C102 Tc1 S18 175.2(5) . . ?
C101 Tc1 S15 174.9(5) . . ?
C103 Tc1 S15 87.1(6) . . ?
C102 Tc1 S15 94.7(5) . . ?
S18 Tc1 S15 84.41(14) . . ?
C101 Tc1 S1 91.4(5) . . ?
C103 Tc1 S1 178.3(6) . . ?
C102 Tc1 S1 92.2(5) . . ?
S18 Tc1 S1 83.10(15) . . ?
S15 Tc1 S1 91.56(14) . . ?
C106 Tc2 C104 88.5(9) . . ?
C106 Tc2 C105 87.3(8) . . ?
C104 Tc2 C105 93.7(8) . . ?
C106 Tc2 S8 94.1(7) . . ?
C104 Tc2 S8 175.1(6) . . ?
C105 Tc2 S8 90.6(6) . . ?
C106 Tc2 S5 178.0(7) . . ?
C104 Tc2 S5 93.5(5) . . ?
C105 Tc2 S5 92.2(6) . . ?
S8 Tc2 S5 84.0(2) . . ?
C106 Tc2 S11 90.3(6) . . ?
C104 Tc2 S11 91.3(6) . . ?
C105 Tc2 S11 174.4(5) . . ?
S8 Tc2 S11 84.5(2) . . ?
S5 Tc2 S11 89.99(15) . . ?
C2 S1 C20 101.8(8) . . ?
C2 S1 Tc1 106.4(7) . . ?
C20 S1 Tc1 106.7(5) . . ?
C6 S5 C4 101.7(11) . . ?
C6 S5 Tc2 107.6(6) . . ?
C4 S5 Tc2 110.9(7) . . ?
C7 S8 C9 102.2(9) . . ?
C7 S8 Tc2 103.6(6) . . ?
C9 S8 Tc2 106.1(7) . . ?
C10 S11 C12 99.0(9) . . ?
C10 S11 Tc2 103.8(8) . . ?
C12 S11 Tc2 112.9(6) . . ?
C16 S15 C14 102.3(8) . . ?
C16 S15 Tc1 101.2(6) . . ?
C14 S15 Tc1 115.0(6) . . ?
C19 S18 C17 104.9(8) . . ?
C19 S18 Tc1 101.3(6) . . ?
C17 S18 Tc1 102.4(5) . . ?
C3 C2 S1 114.1(13) . . ?
O1 C3 C4 106.5(16) . . ?
O1 C3 C2 113.1(16) . . ?
C4 C3 C2 116.5(15) . . ?
C3 C4 S5 113.2(13) . . ?
C7 C6 S5 111.2(13) . . ?
C6 C7 S8 113.1(13) . . ?
C10 C9 S8 110.6(12) . . ?
C9 C10 S11 113.7(14) . . ?
C13 C12 S11 112.2(13) . . ?
C14 C13 C12 108.8(14) . . ?
C13 C14 S15 110.8(11) . . ?
C17 C16 S15 113.6(11) . . ?
C16 C17 S18 109.5(12) . . ?
C20 C19 S18 114.3(11) . . ?
C19 C20 S1 113.9(10) . . ?
O101 C101 Tc1 175.3(16) . . ?
O102 C102 Tc1 175.6(17) . . ?
O103 C103 Tc1 177.6(19) . . ?
O104 C104 Tc2 178.0(19) . . ?
O105 C105 Tc2 176.4(18) . . ?
O106 C106 Tc2 178.1(21) . . ?
O42 S41 O41 111.9(9) . . ?
O42 S41 O43 111.7(10) . . ?
O41 S41 O43 112.1(9) . . ?
O42 S41 C41 106.2(9) . . ?
O41 S41 C41 105.7(7) . . ?
O43 S41 C41 108.7(7) . . ?
C41 C42 C43 122.7(17) . . ?
C46 C41 C42 119.8(18) . . ?
C46 C41 S41 118.6(15) . . ?
C42 C41 S41 121.4(12) . . ?
C44 C43 C42 119.3(20) . . ?
C43 C44 C45 118.8(19) . . ?
C43 C44 C47 125.2(19) . . ?
C45 C44 C47 115.6(16) . . ?
C44 C45 C46 119.4(20) . . ?
C41 C46 C45 119.8(21) . . ?
O52 S51 O53 112.9 . . ?
O52 S51 O51 114.3 . . ?
O53 S51 O51 114.0 . . ?
O52 S51 C51 103.9 . . ?
O53 S51 C51 103.0 . . ?
O51 S51 C51 107.4 . . ?
C52 C51 C56 121.4(10) . . ?
C52 C51 S51 123.5 . . ?
C56 C51 S51 115.0(10) . . ?
C51 C52 C53 117.6(10) . . ?
C52 C53 C54 123.3(21) . . ?
C55 C54 C53 120.7(26) . . ?
C55 C54 C57 121.4(29) . . ?
C53 C54 C57 117.9(23) . . ?
C54 C55 C56 120.5(23) . . ?
C55 C56 C51 115.9(18) . . ?
C204 Tc4 C206 90.7(9) . . ?
C204 Tc4 C205 89.3(9) . . ?
C206 Tc4 C205 89.6(8) . . ?
C204 Tc4 S28 175.2(6) . . ?
C206 Tc4 S28 94.1(7) . . ?
C205 Tc4 S28 91.4(6) . . ?
C204 Tc4 S25 92.0(5) . . ?
C206 Tc4 S25 177.1(6) . . ?
C205 Tc4 S25 89.5(5) . . ?
S28 Tc4 S25 83.24(14) . . ?
C204 Tc4 S31 94.9(6) . . ?
C206 Tc4 S31 88.6(6) . . ?
C205 Tc4 S31 175.5(6) . . ?
S28 Tc4 S31 84.5(2) . . ?
S25 Tc4 S31 92.07(15) . . ?
C202 Tc3 C201 91.8(8) . . ?
C202 Tc3 C203 89.7(9) . . ?
C201 Tc3 C203 85.2(8) . . ?
C202 Tc3 S38 174.6(5) . . ?
C201 Tc3 S38 92.9(6) . . ?
C203 Tc3 S38 93.3(6) . . ?
C202 Tc3 S21 93.3(7) . . ?
C201 Tc3 S21 91.6(5) . . ?
C203 Tc3 S21 175.7(6) . . ?
S38 Tc3 S21 83.96(14) . . ?
C202 Tc3 S35 90.5(5) . . ?
C201 Tc3 S35 175.5(5) . . ?
C203 Tc3 S35 91.0(6) . . ?
S38 Tc3 S35 84.89(15) . . ?
S21 Tc3 S35 92.05(14) . . ?
C24 S25 C26 104.6(9) . . ?
C24 S25 Tc4 106.3(5) . . ?
C26 S25 Tc4 100.3(7) . . ?
C40 S21 C22 101.7(8) . . ?
C40 S21 Tc3 104.2(6) . . ?
C22 S21 Tc3 110.3(5) . . ?
C39 S38 C37 101.8(10) . . ?
C39 S38 Tc3 102.7(6) . . ?
C37 S38 Tc3 104.0(6) . . ?
C36 S35 C34 100.5(9) . . ?
C36 S35 Tc3 100.1(6) . . ?
C34 S35 Tc3 114.9(6) . . ?
C32 S31 C30 97.2(14) . . ?
C32 S31 Tc4 115.4(6) . . ?
C30 S31 Tc4 104.8(8) . . ?
C29 S28 C27 105.7(25) . . ?
C29 S28 Tc4 105.6(10) . . ?
C27 S28 Tc4 106.9(9) . . ?
C23 C24 S25 117.6(11) . . ?
O21 C23 C24 108.3(14) . . ?
O21 C23 C22 110.8(12) . . ?
C24 C23 C22 114.7(14) . . ?
C23 C22 S21 115.3(12) . . ?
C39 C40 S21 115.4(13) . . ?
C40 C39 S38 117.1(13) . . ?
C36 C37 S38 108.6(15) . . ?
C37 C36 S35 114.3(12) . . ?
C33 C34 S35 114.5(13) . . ?
C34 C33 C32 107.7(15) . . ?
C33 C32 S31 112.8(13) . . ?
C29 C30 S31 116.9(21) . . ?
C30 C29 S28 120.8(29) . . ?
C26 C27 S28 114.7(23) . . ?
C27 C26 S25 125.6(19) . . ?
O205 C205 Tc4 176.6(18) . . ?
O204 C204 Tc4 178.9(18) . . ?
O206 C206 Tc4 176.6(18) . . ?
O203 C203 Tc3 176.6(16) . . ?
O201 C201 Tc3 173.8(17) . . ?
O202 C202 Tc3 175.3(17) . . ?
O62 S61 O61 111.1(9) . . ?
O62 S61 O63 112.5(10) . . ?
O61 S61 O63 111.5(10) . . ?
O62 S61 C61 107.7(9) . . ?
O61 S61 C61 107.7(9) . . ?
O63 S61 C61 106.0(8) . . ?
C66 C61 C62 123.0(21) . . ?
C66 C61 S61 118.3(16) . . ?
C62 C61 S61 118.6(15) . . ?
C63 C62 C61 114.1(22) . . ?
C64 C63 C62 124.5(20) . . ?
C63 C64 C65 120.9(18) . . ?
C63 C64 C67 121.8(18) . . ?
C65 C64 C67 116.3(19) . . ?
C66 C65 C64 116.4(18) . . ?
C65 C66 C61 120.8(19) . . ?
O72 S71 O73 111.2(11) . . ?
O72 S71 O71 114.7(11) . . ?
O73 S71 O71 113.4(9) . . ?
O72 S71 C71 105.8(9) . . ?
O73 S71 C71 104.9(10) . . ?
O71 S71 C71 105.9(10) . . ?
C72 C71 C76 116.0(20) . . ?
C72 C71 S71 123.8(18) . . ?
C76 C71 S71 120.2(16) . . ?
C71 C72 C73 122.1(23) . . ?
C74 C73 C72 123.0(23) . . ?
C75 C74 C73 115.8(25) . . ?
C75 C74 C77 123.8(29) . . ?
C73 C74 C77 120.2(29) . . ?
C74 C75 C76 124.1(26) . . ?
C71 C76 C75 118.7(21) . . ?

loop_
_geom_bond_atom_site_label_1
_geom_bond_atom_site_label_2
_geom_bond_distance
_geom_bond_site_symmetry_2
_geom_bond_publ_flag
Tc1 C101 1.90(2) . ?
Tc1 C103 1.94(2) . ?
Tc1 C102 1.97(2) . ?
Tc1 S18 2.460(4) . ?
Tc1 S15 2.478(4) . ?
Tc1 S1 2.482(4) . ?
Tc2 C106 1.86(2) . ?
Tc2 C104 1.89(2) . ?
Tc2 C105 1.89(3) . ?
Tc2 S8 2.446(5) . ?
Tc2 S5 2.453(5) . ?
Tc2 S11 2.482(5) . ?
S1 C2 1.79(2) . ?
S1 C20 1.81(2) . ?
S5 C6 1.80(2) . ?
S5 C4 1.85(2) . ?
S8 C7 1.76(2) . ?
S8 C9 1.83(2) . ?
S11 C10 1.76(2) . ?
S11 C12 1.81(2) . ?
S15 C16 1.77(2) . ?
S15 C14 1.82(2) . ?
S18 C19 1.81(2) . ?
S18 C17 1.81(2) . ?
C2 C3 1.54(2) . ?
C3 O1 1.41(2) . ?
C3 C4 1.52(3) . ?
C6 C7 1.63(3) . ?
C9 C10 1.60(3) . ?
C12 C13 1.54(2) . ?
C13 C14 1.47(2) . ?
C16 C17 1.50(2) . ?
C19 C20 1.55(2) . ?
C101 O101 1.13(2) . ?
C102 O102 1.14(2) . ?
C103 O103 1.14(2) . ?
C104 O104 1.18(2) . ?
C105 O105 1.24(3) . ?
C106 O106 1.18(2) . ?
S41 O42 1.397(13) . ?
S41 O41 1.420(12) . ?
S41 O43 1.443(12) . ?
S41 C41 1.76(2) . ?
C42 C41 1.37(2) . ?
C42 C43 1.39(3) . ?
C41 C46 1.33(2) . ?
C43 C44 1.37(3) . ?
C44 C45 1.41(3) . ?
C44 C47 1.56(2) . ?
C45 C46 1.44(3) . ?
S51 O52 1.46 . ?
S51 O53 1.46 . ?
S51 O51 1.46 . ?
S51 C51 1.76 . ?
C51 C52 1.37 . ?
C51 C56 1.47(2) . ?
C52 C53 1.38(2) . ?
C53 C54 1.39(4) . ?
C54 C55 1.33(3) . ?
C54 C57 1.54(3) . ?
C55 C56 1.45(3) . ?
Tc4 C204 1.87(2) . ?
Tc4 C206 1.93(2) . ?
Tc4 C205 1.95(2) . ?
Tc4 S28 2.455(5) . ?
Tc4 S25 2.466(4) . ?
Tc4 S31 2.484(4) . ?
Tc3 C202 1.91(2) . ?
Tc3 C201 1.92(2) . ?
Tc3 C203 1.93(2) . ?
Tc3 S38 2.455(4) . ?
Tc3 S21 2.463(4) . ?
Tc3 S35 2.475(5) . ?
S25 C24 1.81(2) . ?
S25 C26 1.81(2) . ?
S21 C40 1.77(2) . ?
S21 C22 1.77(2) . ?
S38 C39 1.71(2) . ?
S38 C37 1.88(2) . ?
S35 C36 1.80(2) . ?
S35 C34 1.83(2) . ?
S31 C32 1.79(2) . ?
S31 C30 1.84(3) . ?
S28 C29 1.72(3) . ?
S28 C27 1.82(3) . ?
C24 C23 1.50(2) . ?
C23 O21 1.45(2) . ?
C23 C22 1.53(2) . ?
C40 C39 1.50(2) . ?
C37 C36 1.50(3) . ?
C34 C33 1.50(2) . ?
C33 C32 1.52(2) . ?
C30 C29 1.49(4) . ?
C27 C26 1.31(3) . ?
O205 C205 1.13(2) . ?
O204 C204 1.18(2) . ?
O206 C206 1.15(2) . ?
O203 C203 1.14(2) . ?
O201 C201 1.16(2) . ?
O202 C202 1.17(2) . ?
S61 O62 1.431(14) . ?
S61 O61 1.439(14) . ?
S61 O63 1.449(15) . ?
S61 C61 1.77(2) . ?
C61 C66 1.39(2) . ?
C61 C62 1.40(3) . ?
C62 C63 1.40(3) . ?
C63 C64 1.34(3) . ?
C64 C65 1.43(3) . ?
C64 C67 1.58(3) . ?
C65 C66 1.39(3) . ?
S71 O72 1.378(14) . ?
S71 O73 1.453(14) . ?
S71 O71 1.47(2) . ?
S71 C71 1.73(2) . ?
C71 C72 1.36(3) . ?
C71 C76 1.38(3) . ?
C72 C73 1.38(3) . ?
C73 C74 1.37(3) . ?
C74 C75 1.29(3) . ?
C74 C77 1.39(3) . ?
C75 C76 1.45(3) . ?
O200 C200 1.31(3) . ?
O300 C300 1.28(3) . ?
O400 C400 1.27(3) . ?
O500 C500 1.29(3) . ?
